data_7714409
loop_
_publ_author_name
'Kiseleva, Marina A.'
'Andrei, Churakov'
'Taydakov, Ilya V.'
'Metlin, Mikhail T.'
'Kozyukhin, Sergey'
'Bezzubov, Stanislav'

_publ_section_title
;
 Aggregation-induced emission of cyclometalated rhodium(III) and
 iridium(III) phenylpyridine complexes with ancillary 1,3-diketones
;
_journal_name_full 'Dalton Transactions'
_journal_paper_doi 10.1039/D3DT02651E
_journal_year 2023
_chemical_formula_moiety 'C32 H25 N2 O2 Rh'
_chemical_formula_sum 'C32 H25 N2 O2 Rh'
_chemical_formula_weight 572.45
_space_group_crystal_system monoclinic
_space_group_IT_number 14
_space_group_name_Hall '-P 2yn'
_space_group_name_H-M_alt 'P 1 21/n 1'
_atom_sites_solution_hydrogens geom
_atom_sites_solution_primary iterative
_audit_creation_date 2021-06-28
_audit_creation_method
;
Olex2 1.3
(compiled Nov 21 2019 18:26:39 for OlexSys, GUI svn.r6003)
;
_audit_update_record
;
2021-06-29 deposited with the CCDC.	2023-11-07 downloaded from the CCDC.
;
_cell_angle_alpha 90
_cell_angle_beta 100.002(4)
_cell_angle_gamma 90
_cell_formula_units_Z 4
_cell_length_a 10.0427(11)
_cell_length_b 23.901(2)
_cell_length_c 12.1579(12)
_cell_measurement_reflns_used 3330
_cell_measurement_temperature 100.0
_cell_measurement_theta_max 22.49
_cell_measurement_theta_min 2.41
_cell_volume 2873.9(5)
_computing_cell_refinement 'APEX3 v.2017.3_0 (Bruker AXS, 2017)'
_computing_data_collection 'APEX3 v.2017.3_0 (Bruker AXS, 2017)'
_computing_data_reduction 'SAINT v8.38A (Bruker AXS, 2016)'
_computing_molecular_graphics 'Olex2 1.3 (Dolomanov et al., 2009)'
_computing_publication_material 'Olex2 1.3 (Dolomanov et al., 2009)'
_computing_structure_refinement 'SHELXL 2014/7 (Sheldrick, 2015)'
_computing_structure_solution 'olex2.solve 1.3 (Bourhis et al., 2015)'
_diffrn_ambient_temperature 100.0
_diffrn_detector 'Bruker PHOTON III CMOS'
_diffrn_detector_area_resol_mean 10.4
_diffrn_detector_type 'CMOS sensor'
_diffrn_measured_fraction_theta_full 0.999
_diffrn_measured_fraction_theta_max 0.999
_diffrn_measurement_device '3-circle diffractometer'
_diffrn_measurement_device_type 'Bruker D8 Venture'
_diffrn_measurement_method \w-scan
_diffrn_radiation_monochromator 'focusing mirrors'
_diffrn_radiation_probe x-ray
_diffrn_radiation_type MoK\a
_diffrn_radiation_wavelength 0.71073
_diffrn_reflns_av_R_equivalents 0.1188
_diffrn_reflns_av_unetI/netI 0.0925
_diffrn_reflns_Laue_measured_fraction_full 0.999
_diffrn_reflns_Laue_measured_fraction_max 0.999
_diffrn_reflns_limit_h_max 11
_diffrn_reflns_limit_h_min -11
_diffrn_reflns_limit_k_max 28
_diffrn_reflns_limit_k_min -28
_diffrn_reflns_limit_l_max 14
_diffrn_reflns_limit_l_min -14
_diffrn_reflns_number 29915
_diffrn_reflns_point_group_measured_fraction_full 0.999
_diffrn_reflns_point_group_measured_fraction_max 0.999
_diffrn_reflns_theta_full 24.996
_diffrn_reflns_theta_max 24.996
_diffrn_reflns_theta_min 2.408
_diffrn_source 'microfocus sealed X-ray tube'
_diffrn_source_current 1.4
_diffrn_source_power 0.07
_diffrn_source_type 'Incoatec I\mS microsource'
_diffrn_source_voltage 50.0
_exptl_absorpt_coefficient_mu 0.623
_exptl_absorpt_correction_T_max 0.9281
_exptl_absorpt_correction_T_min 0.8212
_exptl_absorpt_correction_type multi-scan
_exptl_absorpt_process_details
'SADABS-2016/2 (Bruker,2016/2) was used for absorption correction. wR2(int) was 0.1033 before and 0.0736 after correction. The Ratio of minimum to maximum transmission is 0.8848. The \l/2 correction factor is Not present.'
_exptl_crystal_colour 'light yellow'
_exptl_crystal_colour_modifier light
_exptl_crystal_colour_primary yellow
_exptl_crystal_density_diffrn 1.323
_exptl_crystal_description plate
_exptl_crystal_F_000 1168
_exptl_crystal_preparation Luminescent
_exptl_crystal_recrystallization_method 'Re-crystallisation from solvent: CH2Cl2, Hexane'
_exptl_crystal_size_max 0.13
_exptl_crystal_size_mid 0.08
_exptl_crystal_size_min 0.01
_refine_diff_density_max 0.741
_refine_diff_density_min -0.840
_refine_diff_density_rms 0.114
_refine_ls_extinction_method none
_refine_ls_goodness_of_fit_ref 1.029
_refine_ls_hydrogen_treatment constr
_refine_ls_matrix_type full
_refine_ls_number_parameters 305
_refine_ls_number_reflns 5057
_refine_ls_number_restraints 0
_refine_ls_restrained_S_all 1.029
_refine_ls_R_factor_all 0.0964
_refine_ls_R_factor_gt 0.0600
_refine_ls_shift/su_max 0.001
_refine_ls_shift/su_mean 0.000
_refine_ls_structure_factor_coef Fsqd
_refine_ls_weighting_details 'w=1/[\s^2^(Fo^2^)+(0.0608P)^2^+5.4298P] where P=(Fo^2^+2Fc^2^)/3'
_refine_ls_weighting_scheme calc
_refine_ls_wR_factor_gt 0.1340
_refine_ls_wR_factor_ref 0.1479
_reflns_Friedel_coverage 0.000
_reflns_number_gt 3413
_reflns_number_total 5057
_reflns_threshold_expression 'I > 2\s(I)'
_cod_data_source_file d3dt02651e2.cif
_cod_data_source_block mo_mk3_b_0m
_cod_depositor_comments
;
The following automatic conversions were performed:

data item '_diffrn_radiation_probe' value 'X-ray' was changed to
'x-ray' in accordance with the
/home/data/users/saulius/crontab/automatic-downloads/rss-feeds/RSC/lib/dictionaries/cif_core.dic
dictionary named 'cif_core.dic' version 2.4.2 last updated on
2011-04-26.

Automatic conversion script
Id: cif_fix_values 8170 2020-07-09 18:12:32Z antanas 
;
_cod_original_cell_volume 2874.0(5)
_cod_database_code 7714409
_shelx_shelxl_version_number 2014/7
_shelx_space_group_comment
;
The symmetry employed for this shelxl refinement is uniquely defined
by the following loop, which should always be used as a source of
symmetry information in preference to the above space-group names.
They are only intended as comments.
;
_shelx_estimated_absorpt_t_max 0.994
_shelx_estimated_absorpt_t_min 0.923
_computing.bruker_data_scaling 'SADABS V2012/1 (Bruker AXS Inc.)'

_olex2_refinement_description
;
1. Fixed Uiso
 At 1.2 times of:
  All C(H) groups, All C(H,H) groups
 At 1.5 times of:
  All C(H,H,H) groups
2. Uiso/Uaniso restraints and constraints
Uanis(C28) = Uanis(C27) = Uanis(C32) = Uanis(C31) = Uanis(C30) = Uanis(C29) =
Uanis(C33) = Uanis(C36) = Uanis(C34) = Uanis(C35)
3. Others
 Fixed Sof: H28(0.4) H28A(0.6) C32(0.4) H32(0.4) C31(0.4) H31(0.4) C30(0.4)
 H30(0.4) C29(0.4) H29(0.4) C33(0.6) H33(0.6) C36(0.6) H36(0.6) C34(0.6)
 H34(0.6) C35(0.6) H35(0.6)
4.a Aromatic/amide H refined with riding coordinates:
 C19(H19), C5(H5), C2(H2), C3(H3), C22(H22), C13(H13), C4(H4), C11(H11),
 C8(H8), C9(H9), C21(H21), C10(H10), C16(H16), C20(H20), C28(H28), C28(H28A),
 C32(H32), C31(H31), C30(H30), C29(H29), C14(H14), C25(H25), C15(H15), C33(H33),
  C36(H36), C34(H34), C35(H35)
4.b Fitted hexagon refined as free rotating group:
 C28(C27,C32,C31,C30,C29)
4.c Idealised Me refined as rotating group:
 C23(H23A,H23B,H23C)
;
_olex2_submission_special_instructions 'No special instructions were received'

loop_
_space_group_symop_operation_xyz
'x, y, z'
'-x+1/2, y+1/2, -z+1/2'
'-x, -y, -z'
'x-1/2, -y-1/2, z-1/2'

loop_
_atom_site_label
_atom_site_type_symbol
_atom_site_fract_x
_atom_site_fract_y
_atom_site_fract_z
_atom_site_U_iso_or_equiv
_atom_site_adp_type
_atom_site_occupancy
_atom_site_site_symmetry_order
_atom_site_calc_flag
_atom_site_refinement_flags_posn
_atom_site_refinement_flags_adp
_atom_site_refinement_flags_occupancy
_atom_site_disorder_assembly
_atom_site_disorder_group
Rh1 Rh 0.68125(5) 0.23864(2) 0.86302(4) 0.02111(16) Uani 1 1 d . . . . .
O2 O 0.5445(4) 0.30766(19) 0.8340(3) 0.0263(10) Uani 1 1 d . . . . .
O1 O 0.8421(4) 0.2986(2) 0.9043(3) 0.0312(11) Uani 1 1 d . . . . .
N1 N 0.6363(5) 0.2343(2) 1.0197(4) 0.0259(12) Uani 1 1 d . . . . .
N2 N 0.7198(5) 0.2336(2) 0.7044(4) 0.0214(11) Uani 1 1 d . . . . .
C1 C 0.5357(6) 0.1822(3) 0.8357(5) 0.0240(15) Uani 1 1 d . . . . .
C18 C 0.8045(6) 0.1918(3) 0.6857(5) 0.0241(15) Uani 1 1 d . . . . .
C17 C 0.8603(6) 0.1597(3) 0.7872(5) 0.0219(14) Uani 1 1 d . . . . .
C12 C 0.8110(6) 0.1760(3) 0.8839(5) 0.0272(16) Uani 1 1 d . . . . .
C6 C 0.4799(6) 0.1677(3) 0.9306(5) 0.0218(14) Uani 1 1 d . . . . .
C7 C 0.5393(6) 0.1971(3) 1.0336(5) 0.0215(14) Uani 1 1 d . . . . .
C19 C 0.8330(6) 0.1836(3) 0.5781(5) 0.0251(15) Uani 1 1 d . . . . .
H19 H 0.8926 0.1546 0.5644 0.030 Uiso 1 1 calc R U . . .
C5 C 0.3761(6) 0.1280(3) 0.9233(5) 0.0260(15) Uani 1 1 d . . . . .
H5 H 0.3401 0.1185 0.9881 0.031 Uiso 1 1 calc R U . . .
C2 C 0.4798(6) 0.1566(3) 0.7343(5) 0.0254(15) Uani 1 1 d . . . . .
H2 H 0.5131 0.1664 0.6684 0.030 Uiso 1 1 calc R U . . .
C3 C 0.3780(6) 0.1175(3) 0.7277(5) 0.0270(15) Uani 1 1 d . . . . .
H3 H 0.3433 0.1006 0.6579 0.032 Uiso 1 1 calc R U . . .
C22 C 0.6618(6) 0.2665(3) 0.6201(5) 0.0244(14) Uani 1 1 d . . . . .
H22 H 0.6021 0.2954 0.6347 0.029 Uiso 1 1 calc R U . . .
C13 C 0.8614(6) 0.1479(3) 0.9842(5) 0.0280(16) Uani 1 1 d . . . . .
H13 H 0.8323 0.1588 1.0513 0.034 Uiso 1 1 calc R U . . .
C4 C 0.3255(7) 0.1026(3) 0.8221(6) 0.0315(16) Uani 1 1 d . . . . .
H4 H 0.2558 0.0753 0.8174 0.038 Uiso 1 1 calc R U . . .
C11 C 0.6957(6) 0.2656(3) 1.1059(5) 0.0266(14) Uani 1 1 d . . . . .
H11 H 0.7649 0.2910 1.0949 0.032 Uiso 1 1 calc R U . . .
C8 C 0.4991(6) 0.1917(3) 1.1366(5) 0.0246(15) Uani 1 1 d . . . . .
H8 H 0.4301 0.1658 1.1457 0.030 Uiso 1 1 calc R U . . .
C9 C 0.5590(6) 0.2239(3) 1.2260(5) 0.0309(17) Uani 1 1 d . . . . .
H9 H 0.5321 0.2202 1.2969 0.037 Uiso 1 1 calc R U . . .
C21 C 0.6861(6) 0.2598(3) 0.5141(5) 0.0269(14) Uani 1 1 d . . . . .
H21 H 0.6435 0.2834 0.4555 0.032 Uiso 1 1 calc R U . . .
C10 C 0.6596(6) 0.2620(3) 1.2107(5) 0.0272(14) Uani 1 1 d . . . . .
H10 H 0.7023 0.2849 1.2706 0.033 Uiso 1 1 calc R U . . .
C16 C 0.9517(6) 0.1162(3) 0.7889(5) 0.0317(17) Uani 1 1 d . . . . .
H16 H 0.9830 0.1057 0.7224 0.038 Uiso 1 1 calc R U . . .
C20 C 0.7743(6) 0.2177(3) 0.4927(5) 0.0252(15) Uani 1 1 d . . . . .
H20 H 0.7935 0.2127 0.4196 0.030 Uiso 1 1 calc R U . . .
C28 C 0.3383(6) 0.3812(2) 0.7770(5) 0.0397(10) Uani 1 1 d G . . . .
H28 H 0.3334 0.3466 0.7381 0.048 Uiso 0.4 1 calc R U P A 1
H28A H 0.3295 0.3435 0.7523 0.048 Uiso 0.6 1 calc R U P B 2
C27 C 0.4611(5) 0.3995(2) 0.8372(5) 0.0397(10) Uani 1 1 d G . . C .
C32 C 0.4684(9) 0.4501(3) 0.8941(7) 0.0397(10) Uani 0.4 1 d G . P C 1
H32 H 0.5523 0.4626 0.9353 0.048 Uiso 0.4 1 calc R U P C 1
C31 C 0.3528(12) 0.4825(3) 0.8910(9) 0.0397(10) Uani 0.4 1 d G . P C 1
H31 H 0.3578 0.5171 0.9299 0.048 Uiso 0.4 1 calc R U P C 1
C30 C 0.2300(9) 0.4643(4) 0.8308(10) 0.0397(10) Uani 0.4 1 d G . P C 1
H30 H 0.1511 0.4864 0.8286 0.048 Uiso 0.4 1 calc R U P C 1
C29 C 0.2228(6) 0.4136(4) 0.7738(8) 0.0397(10) Uani 0.4 1 d G . P C 1
H29 H 0.1389 0.4012 0.7327 0.048 Uiso 0.4 1 calc R U P C 1
C24 C 0.8300(7) 0.3511(3) 0.9036(5) 0.0329(17) Uani 1 1 d . . . . .
C14 C 0.9532(7) 0.1043(3) 0.9861(6) 0.0366(18) Uani 1 1 d . . . . .
H14 H 0.9862 0.0856 1.0543 0.044 Uiso 1 1 calc R U . . .
C26 C 0.5766(7) 0.3594(3) 0.8508(5) 0.0328(17) Uani 1 1 d . . . . .
C23 C 0.9623(7) 0.3852(3) 0.9267(6) 0.0356(17) Uani 1 1 d . . . . .
H23A H 1.0229 0.3690 0.9908 0.053 Uiso 1 1 calc R U . . .
H23B H 0.9419 0.4240 0.9432 0.053 Uiso 1 1 calc R U . . .
H23C H 1.0064 0.3840 0.8609 0.053 Uiso 1 1 calc R U . . .
C25 C 0.7085(7) 0.3803(3) 0.8799(6) 0.0377(18) Uani 1 1 d . . . . .
H25 H 0.7160 0.4199 0.8840 0.045 Uiso 1 1 calc R U . . .
C15 C 0.9975(7) 0.0877(3) 0.8883(6) 0.0417(19) Uani 1 1 d . . . . .
H15 H 1.0585 0.0573 0.8895 0.050 Uiso 1 1 calc R U . . .
C33 C 0.2254(13) 0.4180(5) 0.7516(11) 0.0397(10) Uani 0.6 1 d . . P C 2
H33 H 0.1430 0.4046 0.7094 0.048 Uiso 0.6 1 calc R U P C 2
C36 C 0.4739(13) 0.4564(5) 0.8562(10) 0.0397(10) Uani 0.6 1 d . . P C 2
H36 H 0.5613 0.4721 0.8784 0.048 Uiso 0.6 1 calc R U P C 2
C34 C 0.2348(13) 0.4719(5) 0.7873(10) 0.0397(10) Uani 0.6 1 d . . P C 2
H34 H 0.1582 0.4959 0.7745 0.048 Uiso 0.6 1 calc R U P C 2
C35 C 0.3600(13) 0.4914(5) 0.8434(10) 0.0397(10) Uani 0.6 1 d . . P C 2
H35 H 0.3678 0.5283 0.8728 0.048 Uiso 0.6 1 calc R U P C 2

loop_
_atom_site_aniso_label
_atom_site_aniso_U_11
_atom_site_aniso_U_22
_atom_site_aniso_U_33
_atom_site_aniso_U_23
_atom_site_aniso_U_13
_atom_site_aniso_U_12
Rh1 0.0199(3) 0.0306(3) 0.0135(2) -0.0018(2) 0.00475(17) -0.0033(3)
O2 0.031(3) 0.031(3) 0.017(2) -0.0002(19) 0.0053(19) 0.002(2)
O1 0.031(3) 0.040(3) 0.022(2) -0.006(2) 0.004(2) -0.011(2)
N1 0.022(3) 0.038(3) 0.018(3) -0.001(2) 0.002(2) -0.001(3)
N2 0.022(3) 0.019(3) 0.024(3) 0.000(2) 0.005(2) -0.001(2)
C1 0.021(4) 0.030(4) 0.021(3) 0.004(3) 0.002(3) 0.005(3)
C18 0.024(4) 0.029(4) 0.019(3) -0.001(3) 0.005(3) -0.007(3)
C17 0.014(3) 0.029(4) 0.022(3) 0.003(3) 0.003(3) -0.005(3)
C12 0.018(4) 0.037(4) 0.026(4) -0.003(3) 0.004(3) -0.009(3)
C6 0.015(3) 0.032(4) 0.017(3) 0.001(3) -0.002(2) 0.002(3)
C7 0.011(3) 0.035(4) 0.017(3) -0.003(3) -0.002(2) -0.003(3)
C19 0.020(4) 0.034(4) 0.023(3) -0.008(3) 0.007(3) -0.003(3)
C5 0.018(4) 0.035(4) 0.027(3) 0.006(3) 0.007(3) -0.003(3)
C2 0.027(4) 0.031(4) 0.018(3) 0.002(3) 0.005(3) 0.002(3)
C3 0.024(4) 0.036(4) 0.017(3) -0.004(3) -0.007(3) 0.003(3)
C22 0.024(3) 0.027(4) 0.021(3) -0.003(3) 0.002(3) -0.006(3)
C13 0.019(4) 0.051(5) 0.012(3) 0.005(3) -0.001(3) -0.008(3)
C4 0.020(4) 0.033(4) 0.042(4) -0.003(3) 0.004(3) -0.006(3)
C11 0.023(3) 0.034(4) 0.023(3) -0.006(3) 0.006(3) -0.006(3)
C8 0.018(3) 0.037(4) 0.019(3) 0.001(3) 0.006(3) 0.001(3)
C9 0.025(4) 0.054(5) 0.016(3) 0.005(3) 0.009(3) 0.010(3)
C21 0.026(4) 0.037(4) 0.016(3) 0.001(3) 0.000(2) -0.002(3)
C10 0.025(3) 0.039(4) 0.018(3) 0.002(3) 0.003(3) 0.003(3)
C16 0.022(4) 0.047(5) 0.027(4) 0.007(3) 0.008(3) 0.006(3)
C20 0.026(4) 0.034(4) 0.015(3) -0.003(3) 0.001(3) 0.001(3)
C28 0.039(2) 0.032(2) 0.047(3) 0.0143(18) 0.0022(19) -0.0002(15)
C27 0.039(2) 0.032(2) 0.047(3) 0.0143(18) 0.0022(19) -0.0002(15)
C32 0.039(2) 0.032(2) 0.047(3) 0.0143(18) 0.0022(19) -0.0002(15)
C31 0.039(2) 0.032(2) 0.047(3) 0.0143(18) 0.0022(19) -0.0002(15)
C30 0.039(2) 0.032(2) 0.047(3) 0.0143(18) 0.0022(19) -0.0002(15)
C29 0.039(2) 0.032(2) 0.047(3) 0.0143(18) 0.0022(19) -0.0002(15)
C24 0.040(5) 0.038(5) 0.022(4) 0.002(3) 0.007(3) -0.006(3)
C14 0.024(4) 0.055(5) 0.030(4) 0.018(3) 0.005(3) -0.004(3)
C26 0.040(5) 0.037(5) 0.022(3) -0.002(3) 0.008(3) 0.009(3)
C23 0.036(4) 0.034(4) 0.037(4) 0.005(3) 0.008(3) -0.003(3)
C25 0.029(5) 0.035(4) 0.046(5) 0.003(3) -0.002(3) -0.010(3)
C15 0.019(4) 0.067(6) 0.041(4) 0.014(4) 0.012(3) 0.009(4)
C33 0.039(2) 0.032(2) 0.047(3) 0.0143(18) 0.0022(19) -0.0002(15)
C36 0.039(2) 0.032(2) 0.047(3) 0.0143(18) 0.0022(19) -0.0002(15)
C34 0.039(2) 0.032(2) 0.047(3) 0.0143(18) 0.0022(19) -0.0002(15)
C35 0.039(2) 0.032(2) 0.047(3) 0.0143(18) 0.0022(19) -0.0002(15)

loop_
_atom_type_symbol
_atom_type_description
_atom_type_scat_dispersion_real
_atom_type_scat_dispersion_imag
_atom_type_scat_source
C C 0.0033 0.0016 'International Tables Vol C Tables 4.2.6.8 and 6.1.1.4'
H H 0.0000 0.0000 'International Tables Vol C Tables 4.2.6.8 and 6.1.1.4'
N N 0.0061 0.0033 'International Tables Vol C Tables 4.2.6.8 and 6.1.1.4'
O O 0.0106 0.0060 'International Tables Vol C Tables 4.2.6.8 and 6.1.1.4'
Rh Rh -1.1178 0.9187 'International Tables Vol C Tables 4.2.6.8 and 6.1.1.4'

loop_
_geom_angle_atom_site_label_1
_geom_angle_atom_site_label_2
_geom_angle_atom_site_label_3
_geom_angle
_geom_angle_site_symmetry_1
_geom_angle_site_symmetry_3
_geom_angle_publ_flag
O2 Rh1 O1 87.66(18) . . ?
N1 Rh1 O2 87.33(18) . . ?
N1 Rh1 O1 95.48(19) . . ?
N2 Rh1 O2 96.44(18) . . ?
N2 Rh1 O1 90.12(18) . . ?
N2 Rh1 N1 173.4(2) . . ?
C1 Rh1 O2 93.7(2) . . ?
C1 Rh1 O1 176.2(2) . . ?
C1 Rh1 N1 81.0(2) . . ?
C1 Rh1 N2 93.3(2) . . ?
C12 Rh1 O2 177.4(2) . . ?
C12 Rh1 O1 91.3(2) . . ?
C12 Rh1 N1 95.1(2) . . ?
C12 Rh1 N2 81.2(2) . . ?
C12 Rh1 C1 87.5(2) . . ?
C26 O2 Rh1 125.5(4) . . ?
C24 O1 Rh1 126.4(4) . . ?
C7 N1 Rh1 115.7(4) . . ?
C11 N1 Rh1 124.2(4) . . ?
C11 N1 C7 120.1(5) . . ?
C18 N2 Rh1 115.5(4) . . ?
C22 N2 Rh1 124.0(4) . . ?
C22 N2 C18 120.3(5) . . ?
C6 C1 Rh1 114.7(4) . . ?
C2 C1 Rh1 128.1(5) . . ?
C2 C1 C6 117.2(6) . . ?
N2 C18 C17 113.6(5) . . ?
N2 C18 C19 119.7(6) . . ?
C19 C18 C17 126.7(6) . . ?
C12 C17 C18 114.6(6) . . ?
C16 C17 C18 123.8(6) . . ?
C16 C17 C12 121.6(6) . . ?
C17 C12 Rh1 115.0(5) . . ?
C13 C12 Rh1 127.2(5) . . ?
C13 C12 C17 117.8(6) . . ?
C1 C6 C7 114.8(6) . . ?
C5 C6 C1 120.8(6) . . ?
C5 C6 C7 124.4(6) . . ?
N1 C7 C6 113.8(5) . . ?
N1 C7 C8 120.2(6) . . ?
C8 C7 C6 125.9(6) . . ?
C18 C19 H19 120.2 . . ?
C20 C19 C18 119.5(6) . . ?
C20 C19 H19 120.2 . . ?
C6 C5 H5 119.8 . . ?
C4 C5 C6 120.4(6) . . ?
C4 C5 H5 119.8 . . ?
C1 C2 H2 119.1 . . ?
C3 C2 C1 121.8(6) . . ?
C3 C2 H2 119.1 . . ?
C2 C3 H3 119.7 . . ?
C2 C3 C4 120.7(6) . . ?
C4 C3 H3 119.7 . . ?
N2 C22 H22 119.1 . . ?
N2 C22 C21 121.8(6) . . ?
C21 C22 H22 119.1 . . ?
C12 C13 H13 119.6 . . ?
C14 C13 C12 120.7(6) . . ?
C14 C13 H13 119.6 . . ?
C5 C4 C3 119.1(6) . . ?
C5 C4 H4 120.5 . . ?
C3 C4 H4 120.5 . . ?
N1 C11 H11 118.9 . . ?
N1 C11 C10 122.2(6) . . ?
C10 C11 H11 118.9 . . ?
C7 C8 H8 119.9 . . ?
C9 C8 C7 120.2(6) . . ?
C9 C8 H8 119.9 . . ?
C8 C9 H9 120.5 . . ?
C8 C9 C10 119.0(6) . . ?
C10 C9 H9 120.5 . . ?
C22 C21 H21 120.5 . . ?
C22 C21 C20 119.1(6) . . ?
C20 C21 H21 120.5 . . ?
C11 C10 C9 118.2(6) . . ?
C11 C10 H10 120.9 . . ?
C9 C10 H10 120.9 . . ?
C17 C16 H16 120.1 . . ?
C17 C16 C15 119.8(6) . . ?
C15 C16 H16 120.1 . . ?
C19 C20 C21 119.5(6) . . ?
C19 C20 H20 120.3 . . ?
C21 C20 H20 120.3 . . ?
C27 C28 H28 120.0 . . ?
C27 C28 H28A 119.3 . . ?
C27 C28 C29 120.0 . . ?
C27 C28 C33 121.4(8) . . ?
C29 C28 H28 120.0 . . ?
C33 C28 H28A 119.3 . . ?
C28 C27 C26 117.3(5) . . ?
C32 C27 C28 120.0 . . ?
C32 C27 C26 122.1(5) . . ?
C36 C27 C28 116.4(7) . . ?
C36 C27 C26 124.4(8) . . ?
C27 C32 H32 120.0 . . ?
C27 C32 C31 120.0 . . ?
C31 C32 H32 120.0 . . ?
C32 C31 H31 120.0 . . ?
C32 C31 C30 120.0 . . ?
C30 C31 H31 120.0 . . ?
C31 C30 H30 120.0 . . ?
C29 C30 C31 120.0 . . ?
C29 C30 H30 120.0 . . ?
C28 C29 H29 120.0 . . ?
C30 C29 C28 120.0 . . ?
C30 C29 H29 120.0 . . ?
O1 C24 C23 116.4(6) . . ?
O1 C24 C25 125.6(7) . . ?
C25 C24 C23 118.0(6) . . ?
C13 C14 H14 119.8 . . ?
C13 C14 C15 120.5(6) . . ?
C15 C14 H14 119.8 . . ?
O2 C26 C27 115.5(6) . . ?
O2 C26 C25 125.7(6) . . ?
C25 C26 C27 118.8(6) . . ?
C24 C23 H23A 109.5 . . ?
C24 C23 H23B 109.5 . . ?
C24 C23 H23C 109.5 . . ?
H23A C23 H23B 109.5 . . ?
H23A C23 H23C 109.5 . . ?
H23B C23 H23C 109.5 . . ?
C24 C25 C26 128.9(7) . . ?
C24 C25 H25 115.5 . . ?
C26 C25 H25 115.5 . . ?
C16 C15 C14 119.6(7) . . ?
C16 C15 H15 120.2 . . ?
C14 C15 H15 120.2 . . ?
C28 C33 H33 119.8 . . ?
C34 C33 C28 120.5(11) . . ?
C34 C33 H33 119.8 . . ?
C27 C36 H36 119.4 . . ?
C27 C36 C35 121.2(11) . . ?
C35 C36 H36 119.4 . . ?
C33 C34 H34 120.7 . . ?
C33 C34 C35 118.5(12) . . ?
C35 C34 H34 120.7 . . ?
C36 C35 H35 120.0 . . ?
C34 C35 C36 120.0(12) . . ?
C34 C35 H35 120.0 . . ?

loop_
_geom_bond_atom_site_label_1
_geom_bond_atom_site_label_2
_geom_bond_distance
_geom_bond_site_symmetry_2
_geom_bond_publ_flag
Rh1 O2 2.136(4) . ?
Rh1 O1 2.153(4) . ?
Rh1 N1 2.035(5) . ?
Rh1 N2 2.035(5) . ?
Rh1 C1 1.975(6) . ?
Rh1 C12 1.972(7) . ?
O2 C26 1.286(8) . ?
O1 C24 1.260(8) . ?
N1 C7 1.350(8) . ?
N1 C11 1.341(8) . ?
N2 C18 1.356(8) . ?
N2 C22 1.343(8) . ?
C1 C6 1.410(8) . ?
C1 C2 1.404(8) . ?
C18 C17 1.478(8) . ?
C18 C19 1.401(8) . ?
C17 C12 1.408(8) . ?
C17 C16 1.385(9) . ?
C12 C13 1.407(8) . ?
C6 C7 1.470(8) . ?
C6 C5 1.401(8) . ?
C7 C8 1.387(8) . ?
C19 H19 0.9500 . ?
C19 C20 1.370(8) . ?
C5 H5 0.9500 . ?
C5 C4 1.388(9) . ?
C2 H2 0.9500 . ?
C2 C3 1.376(9) . ?
C3 H3 0.9500 . ?
C3 C4 1.391(9) . ?
C22 H22 0.9500 . ?
C22 C21 1.362(8) . ?
C13 H13 0.9500 . ?
C13 C14 1.389(9) . ?
C4 H4 0.9500 . ?
C11 H11 0.9500 . ?
C11 C10 1.387(8) . ?
C8 H8 0.9500 . ?
C8 C9 1.382(9) . ?
C9 H9 0.9500 . ?
C9 C10 1.396(9) . ?
C21 H21 0.9500 . ?
C21 C20 1.394(9) . ?
C10 H10 0.9500 . ?
C16 H16 0.9500 . ?
C16 C15 1.393(9) . ?
C20 H20 0.9500 . ?
C28 H28 0.9500 . ?
C28 H28A 0.9500 . ?
C28 C27 1.3900 . ?
C28 C29 1.3900 . ?
C28 C33 1.425(15) . ?
C27 C32 1.3900 . ?
C27 C26 1.491(9) . ?
C27 C36 1.382(14) . ?
C32 H32 0.9500 . ?
C32 C31 1.3900 . ?
C31 H31 0.9500 . ?
C31 C30 1.3900 . ?
C30 H30 0.9500 . ?
C30 C29 1.3900 . ?
C29 H29 0.9500 . ?
C24 C23 1.543(9) . ?
C24 C25 1.392(10) . ?
C14 H14 0.9500 . ?
C14 C15 1.397(10) . ?
C26 C25 1.403(10) . ?
C23 H23A 0.9800 . ?
C23 H23B 0.9800 . ?
C23 H23C 0.9800 . ?
C25 H25 0.9500 . ?
C15 H15 0.9500 . ?
C33 H33 0.9500 . ?
C33 C34 1.358(16) . ?
C36 H36 0.9500 . ?
C36 C35 1.404(16) . ?
C34 H34 0.9500 . ?
C34 C35 1.403(16) . ?
C35 H35 0.9500 . ?

loop_
_geom_torsion_atom_site_label_1
_geom_torsion_atom_site_label_2
_geom_torsion_atom_site_label_3
_geom_torsion_atom_site_label_4
_geom_torsion
_geom_torsion_site_symmetry_1
_geom_torsion_site_symmetry_2
_geom_torsion_site_symmetry_3
_geom_torsion_site_symmetry_4
_geom_torsion_publ_flag
Rh1 O2 C26 C27 -173.1(4) . . . . ?
Rh1 O2 C26 C25 7.0(9) . . . . ?
Rh1 O1 C24 C23 -174.9(4) . . . . ?
Rh1 O1 C24 C25 2.7(9) . . . . ?
Rh1 N1 C7 C6 -2.0(7) . . . . ?
Rh1 N1 C7 C8 -178.6(5) . . . . ?
Rh1 N1 C11 C10 178.5(5) . . . . ?
Rh1 N2 C18 C17 -3.7(7) . . . . ?
Rh1 N2 C18 C19 177.5(4) . . . . ?
Rh1 N2 C22 C21 -176.8(5) . . . . ?
Rh1 C1 C6 C7 0.2(7) . . . . ?
Rh1 C1 C6 C5 -179.8(5) . . . . ?
Rh1 C1 C2 C3 179.9(5) . . . . ?
Rh1 C12 C13 C14 -179.9(5) . . . . ?
O2 C26 C25 C24 -4.5(12) . . . . ?
O1 C24 C25 C26 -1.0(12) . . . . ?
N1 C7 C8 C9 -0.6(10) . . . . ?
N1 C11 C10 C9 0.8(10) . . . . ?
N2 C18 C17 C12 3.0(8) . . . . ?
N2 C18 C17 C16 -178.2(6) . . . . ?
N2 C18 C19 C20 -0.3(9) . . . . ?
N2 C22 C21 C20 -0.4(9) . . . . ?
C1 C6 C7 N1 1.2(8) . . . . ?
C1 C6 C7 C8 177.6(6) . . . . ?
C1 C6 C5 C4 -0.5(10) . . . . ?
C1 C2 C3 C4 0.9(10) . . . . ?
C18 N2 C22 C21 -0.5(9) . . . . ?
C18 C17 C12 Rh1 -0.9(7) . . . . ?
C18 C17 C12 C13 -179.0(5) . . . . ?
C18 C17 C16 C15 -179.1(6) . . . . ?
C18 C19 C20 C21 -0.6(9) . . . . ?
C17 C18 C19 C20 -179.0(6) . . . . ?
C17 C12 C13 C14 -2.1(9) . . . . ?
C17 C16 C15 C14 -1.5(11) . . . . ?
C12 C17 C16 C15 -0.5(10) . . . . ?
C12 C13 C14 C15 0.2(10) . . . . ?
C6 C1 C2 C3 -2.1(9) . . . . ?
C6 C7 C8 C9 -176.8(6) . . . . ?
C6 C5 C4 C3 -0.8(10) . . . . ?
C7 N1 C11 C10 -1.1(10) . . . . ?
C7 C6 C5 C4 179.5(6) . . . . ?
C7 C8 C9 C10 0.3(10) . . . . ?
C19 C18 C17 C12 -178.3(6) . . . . ?
C19 C18 C17 C16 0.5(10) . . . . ?
C5 C6 C7 N1 -178.8(6) . . . . ?
C5 C6 C7 C8 -2.4(10) . . . . ?
C2 C1 C6 C7 -178.1(5) . . . . ?
C2 C1 C6 C5 1.9(9) . . . . ?
C2 C3 C4 C5 0.6(10) . . . . ?
C22 N2 C18 C17 179.7(5) . . . . ?
C22 N2 C18 C19 0.9(9) . . . . ?
C22 C21 C20 C19 1.0(10) . . . . ?
C13 C14 C15 C16 1.6(11) . . . . ?
C11 N1 C7 C6 177.6(5) . . . . ?
C11 N1 C7 C8 1.0(9) . . . . ?
C8 C9 C10 C11 -0.4(10) . . . . ?
C16 C17 C12 Rh1 -179.7(5) . . . . ?
C16 C17 C12 C13 2.3(10) . . . . ?
C28 C27 C32 C31 0.0 . . . . ?
C28 C27 C26 O2 -18.9(8) . . . . ?
C28 C27 C26 C25 161.0(6) . . . . ?
C28 C27 C36 C35 16.9(14) . . . . ?
C28 C33 C34 C35 3.9(18) . . . . ?
C27 C28 C29 C30 0.0 . . . . ?
C27 C28 C33 C34 -1.0(17) . . . . ?
C27 C32 C31 C30 0.0 . . . . ?
C27 C26 C25 C24 175.7(7) . . . . ?
C27 C36 C35 C34 -14.4(17) . . . . ?
C32 C27 C26 O2 152.4(5) . . . . ?
C32 C27 C26 C25 -27.7(8) . . . . ?
C32 C31 C30 C29 0.0 . . . . ?
C31 C30 C29 C28 0.0 . . . . ?
C29 C28 C27 C32 0.0 . . . . ?
C29 C28 C27 C26 171.5(6) . . . . ?
C26 C27 C32 C31 -171.1(7) . . . . ?
C26 C27 C36 C35 -178.9(9) . . . . ?
C23 C24 C25 C26 176.5(7) . . . . ?
C33 C28 C27 C26 -174.7(8) . . . . ?
C33 C28 C27 C36 -9.3(12) . . . . ?
C33 C34 C35 C36 3.5(18) . . . . ?
C36 C27 C26 O2 177.0(8) . . . . ?
C36 C27 C26 C25 -3.1(11) . . . . ?

loop_
_smtbx_masks_void_nr
_smtbx_masks_void_average_x
_smtbx_masks_void_average_y
_smtbx_masks_void_average_z
_smtbx_masks_void_volume
_smtbx_masks_void_count_electrons
_smtbx_masks_void_content
1 0.000 0.500 -0.241 278.2 136.7 ?
2 0.500 0.000 -0.336 278.2 136.7 ?
